data_4084474
loop_
_publ_author_name
'Cheisson, Thibault'
'Cao, Thi-Phuong-Anh'
'Le Goff, Xavier F.'
'Auffrant, Audrey'

_publ_section_title
;
 Nickel Complexes Featuring Iminophosphorane--Phenoxide Ligands for
 Catalytic Ethylene Dimerization
;
_journal_issue 21
_journal_name_full Organometallics
_journal_page_first 6193
_journal_paper_doi 10.1021/om500880g
_journal_volume 33
_journal_year 2014
_chemical_formula_moiety 'C30 H39 Br2 Li N Ni O3 P, C4 H8 O'
_chemical_formula_sum 'C34 H47 Br2 Li N Ni O4 P'
_chemical_formula_weight 790.17
_chemical_name_systematic
; 
 ? 
;
_space_group_IT_number 14
_symmetry_cell_setting monoclinic
_symmetry_space_group_name_Hall '-P 2ybc'
_symmetry_space_group_name_H-M 'P 1 21/c 1'
_atom_sites_solution_hydrogens geom
_atom_sites_solution_primary direct
_atom_sites_solution_secondary difmap
_audit_creation_method SHELXL-97
_cell_angle_alpha 90.00
_cell_angle_beta 118.751(3)
_cell_angle_gamma 90.00
_cell_formula_units_Z 4
_cell_length_a 9.169(1)
_cell_length_b 23.772(1)
_cell_length_c 18.710(1)
_cell_measurement_reflns_used 7124
_cell_measurement_temperature 150.0(1)
_cell_measurement_theta_max 30.034
_cell_measurement_theta_min 0.998
_cell_volume 3575.4(5)
_computing_structure_refinement 'SHELXL-97 (Sheldrick, 1997)'
_computing_structure_solution 'SHELXS-97 (Sheldrick, 1990)'
_diffrn_ambient_temperature 150.0(1)
_diffrn_measured_fraction_theta_full 0.992
_diffrn_measured_fraction_theta_max 0.992
_diffrn_measurement_device_type KappaCCD
_diffrn_measurement_method 'phi and omega scans'
_diffrn_radiation_monochromator graphite
_diffrn_radiation_source 'fine-focus sealed tube'
_diffrn_radiation_type MoK\a
_diffrn_radiation_wavelength 0.71069
_diffrn_reflns_av_R_equivalents 0.0338
_diffrn_reflns_av_sigmaI/netI 0.0564
_diffrn_reflns_limit_h_max 11
_diffrn_reflns_limit_h_min -9
_diffrn_reflns_limit_k_max 30
_diffrn_reflns_limit_k_min -30
_diffrn_reflns_limit_l_max 22
_diffrn_reflns_limit_l_min -24
_diffrn_reflns_number 19718
_diffrn_reflns_theta_full 27.48
_diffrn_reflns_theta_max 27.48
_diffrn_reflns_theta_min 2.85
_exptl_absorpt_coefficient_mu 2.859
_exptl_absorpt_correction_T_max 0.6272
_exptl_absorpt_correction_T_min 0.5016
_exptl_absorpt_correction_type multi-scan
_exptl_absorpt_process_details 'Denzo/Scalepack (Otwinowski & Minor, 1996)'
_exptl_crystal_colour Blue
_exptl_crystal_density_diffrn 1.468
_exptl_crystal_density_method 'not measured'
_exptl_crystal_description Block
_exptl_crystal_F_000 1624
_exptl_crystal_size_max 0.28
_exptl_crystal_size_mid 0.20
_exptl_crystal_size_min 0.18
_refine_diff_density_max 0.989
_refine_diff_density_min -0.554
_refine_diff_density_rms 0.075
_refine_ls_extinction_method none
_refine_ls_goodness_of_fit_ref 1.041
_refine_ls_hydrogen_treatment constr
_refine_ls_matrix_type full
_refine_ls_number_parameters 400
_refine_ls_number_reflns 8125
_refine_ls_number_restraints 0
_refine_ls_restrained_S_all 1.041
_refine_ls_R_factor_all 0.0653
_refine_ls_R_factor_gt 0.0389
_refine_ls_shift/su_max 0.001
_refine_ls_shift/su_mean 0.000
_refine_ls_structure_factor_coef Fsqd
_refine_ls_weighting_details 'calc w=1/[\s^2^(Fo^2^)+(0.0467P)^2^+0.3463P] where P=(Fo^2^+2Fc^2^)/3'
_refine_ls_weighting_scheme calc
_refine_ls_wR_factor_gt 0.0934
_refine_ls_wR_factor_ref 0.1014
_reflns_number_gt 5770
_reflns_number_total 8125
_reflns_threshold_expression >2sigma(I)
_cod_data_source_file om500880g_si_001.cif
_cod_data_source_block pa209
_cod_depositor_comments
;
The following automatic conversions were performed:

'_symmetry_cell_setting' value 'Monoclinic' changed to 'monoclinic'
according to
/home/saulius/struct/COD-crude-data--automatic-downloads/rss-feeds/ACS/lib/dictionaries/cif_core.dic
dictionary named 'cif_core.dic' version 2.4.2 from 2011-04-26.

Automatic conversion script
Id: cif_fix_values 2827 2014-09-09 07:05:25Z andrius 

 Adding full bibliography for 4084474--4084476.cif.
;
_cod_original_sg_symbol_H-M P21/c
_cod_database_code 4084474

loop_
_symmetry_equiv_pos_as_xyz
'x, y, z'
'-x, y+1/2, -z+1/2'
'-x, -y, -z'
'x, -y-1/2, z-1/2'

loop_
_atom_site_label
_atom_site_type_symbol
_atom_site_fract_x
_atom_site_fract_y
_atom_site_fract_z
_atom_site_U_iso_or_equiv
_atom_site_adp_type
_atom_site_occupancy
_atom_site_symmetry_multiplicity
_atom_site_calc_flag
_atom_site_refinement_flags
Br1 Br -0.72893(4) -0.259519(14) 0.274030(19) 0.04163(10) Uani 1 1 d .
Br2 Br -0.32193(4) -0.228273(13) 0.27081(2) 0.04249(10) Uani 1 1 d .
Ni1 Ni -0.58365(5) -0.187467(14) 0.23823(2) 0.03086(11) Uani 1 1 d .
P1 P -0.72275(9) -0.07230(3) 0.17085(4) 0.02451(16) Uani 1 1 d .
O1 O -0.7473(2) -0.19302(7) 0.12278(12) 0.0328(5) Uani 1 1 d .
O2 O -0.8232(3) -0.32370(9) 0.07034(14) 0.0457(6) Uani 1 1 d .
O3 O -1.1016(3) -0.25458(9) 0.06923(13) 0.0423(5) Uani 1 1 d .
N1 N -0.5864(3) -0.10486(9) 0.24975(13) 0.0259(5) Uani 1 1 d .
C1 C -0.7465(3) -0.15863(11) 0.06675(17) 0.0284(6) Uani 1 1 d .
C2 C -0.7654(4) -0.17968(12) -0.00697(18) 0.0329(7) Uani 1 1 d .
H2 H -0.7783 -0.2190 -0.0170 0.039 Uiso 1 1 calc R
C3 C -0.7656(4) -0.14415(13) -0.06541(18) 0.0370(7) Uani 1 1 d .
H3 H -0.7782 -0.1593 -0.1151 0.044 Uiso 1 1 calc R
C4 C -0.7476(4) -0.08670(13) -0.05212(18) 0.0352(7) Uani 1 1 d .
H4 H -0.7465 -0.0624 -0.0922 0.042 Uiso 1 1 calc R
C5 C -0.7313(3) -0.06493(12) 0.01949(17) 0.0300(6) Uani 1 1 d .
H5 H -0.7208 -0.0254 0.0280 0.036 Uiso 1 1 calc R
C6 C -0.7298(3) -0.09984(11) 0.08010(16) 0.0249(6) Uani 1 1 d .
C7 C -0.6894(3) 0.00271(11) 0.16847(16) 0.0270(6) Uani 1 1 d .
C8 C -0.8048(4) 0.04255(12) 0.16336(18) 0.0341(7) Uani 1 1 d .
H8 H -0.9077 0.0308 0.1592 0.041 Uiso 1 1 calc R
C9 C -0.7703(4) 0.09981(12) 0.1643(2) 0.0413(8) Uani 1 1 d .
H9 H -0.8500 0.1267 0.1609 0.050 Uiso 1 1 calc R
C10 C -0.6228(4) 0.11762(12) 0.17013(18) 0.0380(7) Uani 1 1 d .
H10 H -0.6000 0.1567 0.1712 0.046 Uiso 1 1 calc R
C11 C -0.5068(4) 0.07813(12) 0.17447(18) 0.0346(7) Uani 1 1 d .
H11 H -0.4047 0.0903 0.1782 0.042 Uiso 1 1 calc R
C12 C -0.5396(4) 0.02131(11) 0.17336(17) 0.0302(6) Uani 1 1 d .
H12 H -0.4601 -0.0054 0.1759 0.036 Uiso 1 1 calc R
C13 C -0.9328(3) -0.08086(11) 0.15622(17) 0.0266(6) Uani 1 1 d .
C14 C -0.9548(4) -0.10476(12) 0.21864(18) 0.0328(7) Uani 1 1 d .
H14 H -0.8606 -0.1162 0.2678 0.039 Uiso 1 1 calc R
C15 C -1.1121(4) -0.11173(13) 0.2093(2) 0.0409(8) Uani 1 1 d .
H15 H -1.1261 -0.1282 0.2518 0.049 Uiso 1 1 calc R
C16 C -1.2497(4) -0.09489(12) 0.1380(2) 0.0397(8) Uani 1 1 d .
H16 H -1.3580 -0.0993 0.1320 0.048 Uiso 1 1 calc R
C17 C -1.2301(4) -0.07190(12) 0.0761(2) 0.0416(8) Uani 1 1 d .
H17 H -1.3250 -0.0604 0.0272 0.050 Uiso 1 1 calc R
C18 C -1.0717(4) -0.06525(12) 0.0845(2) 0.0362(7) Uani 1 1 d .
H18 H -1.0589 -0.0500 0.0409 0.043 Uiso 1 1 calc R
C19 C -0.4859(4) -0.08237(12) 0.33569(17) 0.0304(6) Uani 1 1 d .
C20 C -0.3143(4) -0.06572(14) 0.3496(2) 0.0430(8) Uani 1 1 d .
H20A H -0.2643 -0.0974 0.3356 0.064 Uiso 1 1 calc R
H20B H -0.2439 -0.0557 0.4071 0.064 Uiso 1 1 calc R
H20C H -0.3239 -0.0333 0.3153 0.064 Uiso 1 1 calc R
C21 C -0.5671(4) -0.03285(14) 0.3555(2) 0.0463(8) Uani 1 1 d .
H21A H -0.5695 0.0000 0.3233 0.069 Uiso 1 1 calc R
H21B H -0.5029 -0.0239 0.4137 0.069 Uiso 1 1 calc R
H21C H -0.6810 -0.0429 0.3422 0.069 Uiso 1 1 calc R
C22 C -0.4656(4) -0.13054(13) 0.39421(18) 0.0398(8) Uani 1 1 d .
H22A H -0.5756 -0.1437 0.3836 0.060 Uiso 1 1 calc R
H22B H -0.4032 -0.1172 0.4506 0.060 Uiso 1 1 calc R
H22C H -0.4052 -0.1616 0.3859 0.060 Uiso 1 1 calc R
C23 C -0.9304(5) -0.34191(17) -0.0119(2) 0.0606(11) Uani 1 1 d .
H23A H -0.9976 -0.3101 -0.0460 0.073 Uiso 1 1 calc R
H23B H -1.0065 -0.3719 -0.0130 0.073 Uiso 1 1 calc R
C24 C -0.8171(6) -0.3637(2) -0.0419(3) 0.0862(15) Uani 1 1 d .
H24A H -0.7768 -0.3329 -0.0635 0.103 Uiso 1 1 calc R
H24B H -0.8731 -0.3924 -0.0849 0.103 Uiso 1 1 calc R
C25 C -0.6776(6) -0.38887(18) 0.0334(3) 0.0724(12) Uani 1 1 d .
H25A H -0.5727 -0.3886 0.0305 0.087 Uiso 1 1 calc R
H25B H -0.7037 -0.4280 0.0413 0.087 Uiso 1 1 calc R
C26 C -0.6649(5) -0.35143(16) 0.1010(2) 0.0596(10) Uani 1 1 d .
H26A H -0.6408 -0.3740 0.1499 0.072 Uiso 1 1 calc R
H26B H -0.5748 -0.3235 0.1158 0.072 Uiso 1 1 calc R
C27 C -1.1904(4) -0.21815(16) 0.0001(2) 0.0524(9) Uani 1 1 d .
H27A H -1.1913 -0.2343 -0.0488 0.063 Uiso 1 1 calc R
H27B H -1.1364 -0.1808 0.0109 0.063 Uiso 1 1 calc R
C28 C -1.3654(4) -0.21280(15) -0.0131(2) 0.0503(9) Uani 1 1 d .
H28A H -1.4466 -0.2284 -0.0667 0.060 Uiso 1 1 calc R
H28B H -1.3936 -0.1729 -0.0103 0.060 Uiso 1 1 calc R
C29 C -1.3653(4) -0.24657(15) 0.0557(2) 0.0503(9) Uani 1 1 d .
H29A H -1.4290 -0.2270 0.0786 0.060 Uiso 1 1 calc R
H29B H -1.4138 -0.2844 0.0366 0.060 Uiso 1 1 calc R
C30 C -1.1846(4) -0.25068(14) 0.1178(2) 0.0440(8) Uani 1 1 d .
H30A H -1.1478 -0.2169 0.1530 0.053 Uiso 1 1 calc R
H30B H -1.1629 -0.2845 0.1523 0.053 Uiso 1 1 calc R
Li1 Li -0.8641(7) -0.2594(2) 0.1198(3) 0.0385(12) Uani 1 1 d .
O4 O -0.0050(6) -0.4011(2) 0.1990(3) 0.1489(17) Uani 1 1 d .
C31 C -0.1730(7) -0.4048(2) 0.1245(3) 0.117(2) Uani 1 1 d .
H31A H -0.2594 -0.4064 0.1418 0.141 Uiso 1 1 calc R
H31B H -0.1922 -0.3702 0.0917 0.141 Uiso 1 1 calc R
C32 C -0.1898(6) -0.45028(17) 0.0770(2) 0.0689(12) Uani 1 1 d .
H32A H -0.2822 -0.4743 0.0721 0.083 Uiso 1 1 calc R
H32B H -0.2152 -0.4379 0.0217 0.083 Uiso 1 1 calc R
C33 C -0.0543(8) -0.4778(3) 0.1097(4) 0.128(2) Uani 1 1 d .
H33A H 0.0093 -0.4698 0.0806 0.154 Uiso 1 1 calc R
H33B H -0.0791 -0.5186 0.1049 0.154 Uiso 1 1 calc R
C34 C 0.0510(7) -0.4624(2) 0.1996(4) 0.127(2) Uani 1 1 d .
H34A H 0.1715 -0.4647 0.2174 0.152 Uiso 1 1 calc R
H34B H 0.0250 -0.4866 0.2350 0.152 Uiso 1 1 calc R

loop_
_atom_site_aniso_label
_atom_site_aniso_U_11
_atom_site_aniso_U_22
_atom_site_aniso_U_33
_atom_site_aniso_U_23
_atom_site_aniso_U_13
_atom_site_aniso_U_12
Br1 0.03522(18) 0.0515(2) 0.03013(19) 0.01062(15) 0.00927(14) -0.00757(14)
Br2 0.0402(2) 0.04441(19) 0.0488(2) 0.00513(15) 0.02616(17) 0.00271(14)
Ni1 0.0331(2) 0.02713(19) 0.0255(2) 0.00409(16) 0.00857(17) 0.00028(16)
P1 0.0234(4) 0.0254(3) 0.0252(4) 0.0014(3) 0.0120(3) 0.0005(3)
O1 0.0398(12) 0.0279(10) 0.0242(11) 0.0029(9) 0.0101(9) -0.0032(9)
O2 0.0375(13) 0.0448(13) 0.0433(14) -0.0116(11) 0.0101(11) 0.0002(10)
O3 0.0338(13) 0.0529(13) 0.0339(13) 0.0022(11) 0.0111(11) 0.0063(10)
N1 0.0261(12) 0.0258(11) 0.0222(12) -0.0012(10) 0.0087(10) 0.0000(9)
C1 0.0229(14) 0.0303(15) 0.0278(16) 0.0015(13) 0.0087(12) 0.0020(12)
C2 0.0351(17) 0.0304(15) 0.0284(16) -0.0029(13) 0.0114(14) 0.0062(13)
C3 0.0392(18) 0.0459(18) 0.0249(16) -0.0010(14) 0.0146(14) 0.0123(15)
C4 0.0366(17) 0.0440(17) 0.0280(16) 0.0086(14) 0.0180(14) 0.0071(14)
C5 0.0272(15) 0.0319(15) 0.0282(16) 0.0043(13) 0.0111(13) 0.0038(12)
C6 0.0206(14) 0.0284(14) 0.0237(15) 0.0026(12) 0.0091(12) 0.0036(11)
C7 0.0301(15) 0.0273(14) 0.0242(15) -0.0006(12) 0.0136(13) -0.0003(12)
C8 0.0312(16) 0.0327(15) 0.0394(18) 0.0021(14) 0.0179(14) 0.0017(13)
C9 0.0417(19) 0.0280(15) 0.053(2) 0.0032(15) 0.0220(17) 0.0052(14)
C10 0.046(2) 0.0294(15) 0.0351(18) 0.0001(14) 0.0168(16) -0.0051(14)
C11 0.0373(17) 0.0349(15) 0.0312(17) 0.0009(14) 0.0161(14) -0.0072(14)
C12 0.0308(16) 0.0297(14) 0.0300(16) 0.0014(13) 0.0147(13) 0.0009(12)
C13 0.0277(15) 0.0229(13) 0.0312(16) -0.0004(12) 0.0156(13) 0.0017(12)
C14 0.0331(16) 0.0374(16) 0.0289(16) -0.0023(14) 0.0158(14) -0.0032(13)
C15 0.044(2) 0.0467(18) 0.044(2) -0.0023(16) 0.0303(17) -0.0076(15)
C16 0.0314(17) 0.0336(16) 0.063(2) -0.0066(16) 0.0303(17) -0.0014(14)
C17 0.0254(16) 0.0360(16) 0.057(2) 0.0064(16) 0.0146(16) 0.0013(13)
C18 0.0319(17) 0.0332(16) 0.0410(19) 0.0096(15) 0.0157(15) 0.0034(13)
C19 0.0313(16) 0.0330(15) 0.0213(15) -0.0003(13) 0.0081(13) -0.0019(13)
C20 0.0328(17) 0.052(2) 0.0344(18) 0.0012(16) 0.0088(15) -0.0076(15)
C21 0.051(2) 0.0472(19) 0.0311(18) -0.0108(16) 0.0120(16) 0.0033(16)
C22 0.049(2) 0.0429(17) 0.0255(17) -0.0015(14) 0.0160(15) -0.0061(15)
C23 0.051(2) 0.069(2) 0.044(2) -0.022(2) 0.0082(18) 0.0000(19)
C24 0.093(4) 0.106(4) 0.058(3) -0.008(3) 0.035(3) 0.033(3)
C25 0.079(3) 0.079(3) 0.065(3) 0.001(2) 0.039(3) 0.026(2)
C26 0.041(2) 0.069(2) 0.057(2) -0.001(2) 0.0149(19) 0.0094(19)
C27 0.049(2) 0.065(2) 0.038(2) 0.0068(19) 0.0165(18) 0.0117(19)
C28 0.041(2) 0.051(2) 0.040(2) -0.0079(18) 0.0046(16) 0.0019(16)
C29 0.0350(19) 0.059(2) 0.050(2) -0.0051(18) 0.0153(17) 0.0021(16)
C30 0.042(2) 0.0450(18) 0.044(2) 0.0014(16) 0.0197(17) 0.0037(15)
Li1 0.037(3) 0.038(3) 0.034(3) -0.002(2) 0.012(2) -0.003(2)
O4 0.117(4) 0.157(4) 0.148(4) -0.006(3) 0.044(3) 0.012(3)
C31 0.105(4) 0.078(3) 0.081(4) -0.012(3) -0.025(3) 0.023(3)
C32 0.080(3) 0.064(3) 0.038(2) -0.005(2) 0.008(2) -0.016(2)
C33 0.081(4) 0.145(6) 0.135(6) -0.081(5) 0.034(4) -0.021(4)
C34 0.065(3) 0.111(5) 0.161(6) 0.049(4) 0.020(4) 0.052(3)

loop_
_atom_type_symbol
_atom_type_description
_atom_type_scat_dispersion_real
_atom_type_scat_dispersion_imag
_atom_type_scat_source
C C 0.0033 0.0016 'International Tables Vol C Tables 4.2.6.8 and 6.1.1.4'
H H 0.0000 0.0000 'International Tables Vol C Tables 4.2.6.8 and 6.1.1.4'
Br Br -0.2901 2.4595 'International Tables Vol C Tables 4.2.6.8 and 6.1.1.4'
Li Li -0.0003 0.0001 'International Tables Vol C Tables 4.2.6.8 and 6.1.1.4'
N N 0.0061 0.0033 'International Tables Vol C Tables 4.2.6.8 and 6.1.1.4'
Ni Ni 0.3393 1.1124 'International Tables Vol C Tables 4.2.6.8 and 6.1.1.4'
O O 0.0106 0.0060 'International Tables Vol C Tables 4.2.6.8 and 6.1.1.4'
P P 0.1023 0.0942 'International Tables Vol C Tables 4.2.6.8 and 6.1.1.4'

loop_
_geom_angle_atom_site_label_1
_geom_angle_atom_site_label_2
_geom_angle_atom_site_label_3
_geom_angle
Ni1 Br1 Li1 73.77(12)
O1 Ni1 N1 98.30(8)
O1 Ni1 Br2 113.52(6)
N1 Ni1 Br2 116.17(7)
O1 Ni1 Br1 91.47(6)
N1 Ni1 Br1 128.82(7)
Br2 Ni1 Br1 104.987(18)
O1 Ni1 Li1 38.15(12)
N1 Ni1 Li1 126.61(12)
Br2 Ni1 Li1 110.98(10)
Br1 Ni1 Li1 54.37(10)
N1 P1 C6 110.68(12)
N1 P1 C7 115.57(12)
C6 P1 C7 105.40(12)
N1 P1 C13 112.63(12)
C6 P1 C13 105.26(12)
C7 P1 C13 106.55(12)
C1 O1 Li1 134.9(2)
C1 O1 Ni1 122.47(17)
Li1 O1 Ni1 102.23(19)
C23 O2 C26 109.2(3)
C23 O2 Li1 124.4(3)
C26 O2 Li1 124.6(3)
C27 O3 C30 106.6(2)
C27 O3 Li1 119.8(3)
C30 O3 Li1 120.8(2)
C19 N1 P1 127.90(18)
C19 N1 Ni1 115.66(16)
P1 N1 Ni1 115.14(12)
O1 C1 C2 120.8(2)
O1 C1 C6 120.6(2)
C2 C1 C6 118.6(3)
C3 C2 C1 121.0(3)
C3 C2 H2 119.5
C1 C2 H2 119.5
C2 C3 C4 120.4(3)
C2 C3 H3 119.8
C4 C3 H3 119.8
C5 C4 C3 119.6(3)
C5 C4 H4 120.2
C3 C4 H4 120.2
C4 C5 C6 121.3(3)
C4 C5 H5 119.3
C6 C5 H5 119.3
C5 C6 C1 119.0(2)
C5 C6 P1 122.2(2)
C1 C6 P1 118.7(2)
C8 C7 C12 118.6(2)
C8 C7 P1 122.7(2)
C12 C7 P1 118.7(2)
C7 C8 C9 120.3(3)
C7 C8 H8 119.9
C9 C8 H8 119.9
C10 C9 C8 120.7(3)
C10 C9 H9 119.6
C8 C9 H9 119.6
C9 C10 C11 119.6(3)
C9 C10 H10 120.2
C11 C10 H10 120.2
C12 C11 C10 120.3(3)
C12 C11 H11 119.9
C10 C11 H11 119.9
C11 C12 C7 120.5(3)
C11 C12 H12 119.7
C7 C12 H12 119.7
C18 C13 C14 119.0(3)
C18 C13 P1 121.9(2)
C14 C13 P1 119.1(2)
C15 C14 C13 120.4(3)
C15 C14 H14 119.8
C13 C14 H14 119.8
C14 C15 C16 120.2(3)
C14 C15 H15 119.9
C16 C15 H15 119.9
C17 C16 C15 120.1(3)
C17 C16 H16 120.0
C15 C16 H16 120.0
C16 C17 C18 120.3(3)
C16 C17 H17 119.9
C18 C17 H17 119.9
C13 C18 C17 120.1(3)
C13 C18 H18 119.9
C17 C18 H18 119.9
N1 C19 C20 109.0(2)
N1 C19 C21 114.2(2)
C20 C19 C21 110.0(3)
N1 C19 C22 107.3(2)
C20 C19 C22 108.2(2)
C21 C19 C22 107.9(2)
C19 C20 H20A 109.5
C19 C20 H20B 109.5
H20A C20 H20B 109.5
C19 C20 H20C 109.5
H20A C20 H20C 109.5
H20B C20 H20C 109.5
C19 C21 H21A 109.5
C19 C21 H21B 109.5
H21A C21 H21B 109.5
C19 C21 H21C 109.5
H21A C21 H21C 109.5
H21B C21 H21C 109.5
C19 C22 H22A 109.5
C19 C22 H22B 109.5
H22A C22 H22B 109.5
C19 C22 H22C 109.5
H22A C22 H22C 109.5
H22B C22 H22C 109.5
O2 C23 C24 105.4(3)
O2 C23 H23A 110.7
C24 C23 H23A 110.7
O2 C23 H23B 110.7
C24 C23 H23B 110.7
H23A C23 H23B 108.8
C23 C24 C25 102.6(3)
C23 C24 H24A 111.2
C25 C24 H24A 111.2
C23 C24 H24B 111.2
C25 C24 H24B 111.2
H24A C24 H24B 109.2
C24 C25 C26 103.9(3)
C24 C25 H25A 111.0
C26 C25 H25A 111.0
C24 C25 H25B 111.0
C26 C25 H25B 111.0
H25A C25 H25B 109.0
O2 C26 C25 106.3(3)
O2 C26 H26A 110.5
C25 C26 H26A 110.5
O2 C26 H26B 110.5
C25 C26 H26B 110.5
H26A C26 H26B 108.7
O3 C27 C28 107.2(3)
O3 C27 H27A 110.3
C28 C27 H27A 110.3
O3 C27 H27B 110.3
C28 C27 H27B 110.3
H27A C27 H27B 108.5
C27 C28 C29 104.5(3)
C27 C28 H28A 110.9
C29 C28 H28A 110.9
C27 C28 H28B 110.9
C29 C28 H28B 110.9
H28A C28 H28B 108.9
C30 C29 C28 104.0(3)
C30 C29 H29A 111.0
C28 C29 H29A 111.0
C30 C29 H29B 111.0
C28 C29 H29B 111.0
H29A C29 H29B 109.0
O3 C30 C29 103.8(3)
O3 C30 H30A 111.0
C29 C30 H30A 111.0
O3 C30 H30B 111.0
C29 C30 H30B 111.0
H30A C30 H30B 109.0
O1 Li1 O3 117.3(3)
O1 Li1 O2 116.1(3)
O3 Li1 O2 104.4(3)
O1 Li1 Br1 90.4(2)
O3 Li1 Br1 112.3(2)
O2 Li1 Br1 116.5(2)
O1 Li1 Ni1 39.62(12)
O3 Li1 Ni1 134.4(2)
O2 Li1 Ni1 121.0(2)
Br1 Li1 Ni1 51.86(10)
C31 O4 C34 98.1(4)
C32 C31 O4 113.3(5)
C32 C31 H31A 108.9
O4 C31 H31A 108.9
C32 C31 H31B 108.9
O4 C31 H31B 108.9
H31A C31 H31B 107.7
C33 C32 C31 108.5(4)
C33 C32 H32A 110.0
C31 C32 H32A 110.0
C33 C32 H32B 110.0
C31 C32 H32B 110.0
H32A C32 H32B 108.4
C32 C33 C34 111.1(5)
C32 C33 H33A 109.4
C34 C33 H33A 109.4
C32 C33 H33B 109.4
C34 C33 H33B 109.4
H33A C33 H33B 108.0
C33 C34 O4 100.8(4)
C33 C34 H34A 111.6
O4 C34 H34A 111.6
C33 C34 H34B 111.6
O4 C34 H34B 111.6
H34A C34 H34B 109.4

loop_
_geom_bond_atom_site_label_1
_geom_bond_atom_site_label_2
_geom_bond_distance
Br1 Ni1 2.4526(5)
Br1 Li1 2.535(5)
Br2 Ni1 2.3799(5)
Ni1 O1 1.9536(19)
Ni1 N1 1.977(2)
Ni1 Li1 2.994(5)
P1 N1 1.602(2)
P1 C6 1.792(3)
P1 C7 1.813(3)
P1 C13 1.822(3)
O1 C1 1.332(3)
O1 Li1 1.893(5)
O2 C23 1.437(4)
O2 C26 1.439(4)
O2 Li1 1.915(6)
O3 C27 1.439(4)
O3 C30 1.441(4)
O3 Li1 1.915(6)
N1 C19 1.515(3)
C1 C2 1.398(4)
C1 C6 1.415(4)
C2 C3 1.381(4)
C2 H2 0.9500
C3 C4 1.384(4)
C3 H3 0.9500
C4 C5 1.376(4)
C4 H4 0.9500
C5 C6 1.400(4)
C5 H5 0.9500
C7 C8 1.389(4)
C7 C12 1.403(4)
C8 C9 1.396(4)
C8 H8 0.9500
C9 C10 1.371(4)
C9 H9 0.9500
C10 C11 1.392(4)
C10 H10 0.9500
C11 C12 1.382(4)
C11 H11 0.9500
C12 H12 0.9500
C13 C18 1.384(4)
C13 C14 1.398(4)
C14 C15 1.377(4)
C14 H14 0.9500
C15 C16 1.382(5)
C15 H15 0.9500
C16 C17 1.369(5)
C16 H16 0.9500
C17 C18 1.394(4)
C17 H17 0.9500
C18 H18 0.9500
C19 C20 1.519(4)
C19 C21 1.531(4)
C19 C22 1.533(4)
C20 H20A 0.9800
C20 H20B 0.9800
C20 H20C 0.9800
C21 H21A 0.9800
C21 H21B 0.9800
C21 H21C 0.9800
C22 H22A 0.9800
C22 H22B 0.9800
C22 H22C 0.9800
C23 C24 1.491(5)
C23 H23A 0.9900
C23 H23B 0.9900
C24 C25 1.499(6)
C24 H24A 0.9900
C24 H24B 0.9900
C25 C26 1.504(5)
C25 H25A 0.9900
C25 H25B 0.9900
C26 H26A 0.9900
C26 H26B 0.9900
C27 C28 1.507(5)
C27 H27A 0.9900
C27 H27B 0.9900
C28 C29 1.516(5)
C28 H28A 0.9900
C28 H28B 0.9900
C29 C30 1.500(5)
C29 H29A 0.9900
C29 H29B 0.9900
C30 H30A 0.9900
C30 H30B 0.9900
O4 C31 1.503(6)
O4 C34 1.544(7)
C31 C32 1.362(6)
C31 H31A 0.9900
C31 H31B 0.9900
C32 C33 1.271(7)
C32 H32A 0.9900
C32 H32B 0.9900
C33 C34 1.528(8)
C33 H33A 0.9900
C33 H33B 0.9900
C34 H34A 0.9900
C34 H34B 0.9900
